data_3500000
loop_
_publ_author_name
'Daniel C. M. Whynot'
'Yaoting Zhang'
'Arthur D. Hendsbee'
'Cory C. Pye'
'Jason D. Masuda'

_journal_name_full 'Personal communication to COD'
_journal_year 2011
_chemical_formula_moiety 'H10 In N O8, 2(N O3)'
_chemical_formula_sum 'H10 In N3 O14'
_chemical_formula_weight 390.93
_chemical_name_common 'indium (III) nitrate pentahydrate'
_chemical_name_systematic
; 
 ? 
;
_space_group_IT_number 14
_symmetry_cell_setting monoclinic
_symmetry_space_group_name_Hall '-P 2ybc'
_symmetry_space_group_name_H-M 'P 1 21/c 1'
_atom_sites_solution_hydrogens geom
_atom_sites_solution_primary direct
_atom_sites_solution_secondary difmap
_audit_creation_method SHELXL-97
_cell_angle_alpha 90.00
_cell_angle_beta 91.0630(10)
_cell_angle_gamma 90.00
_cell_formula_units_Z 4
_cell_length_a 10.3396(10)
_cell_length_b 9.1777(9)
_cell_length_c 11.2460(11)
_cell_measurement_reflns_used 8635
_cell_measurement_temperature 100(2)
_cell_measurement_theta_max 28.71
_cell_measurement_theta_min 2.65
_cell_volume 1066.99(18)
_computing_cell_refinement 'SAINT (Bruker, 2010)'
_computing_data_collection 'APEX2 (Bruker, 2010)'
_computing_data_reduction 'SAINT (Bruker, 2010)'
_computing_molecular_graphics 'Ortep-3 for Windows (Farrugia, 1997)'
_computing_publication_material 'SHELXL-97 (Sheldrick, 2008)'
_computing_structure_refinement 'SHELXL-97 (Sheldrick, 2008)'
_computing_structure_solution 'SHELXS-97 (Sheldrick, 2008)'
_diffrn_ambient_temperature 100(2)
_diffrn_measured_fraction_theta_full 0.999
_diffrn_measured_fraction_theta_max 0.999
_diffrn_measurement_device_type 'CCD area detector'
_diffrn_measurement_method 'phi and omega scans'
_diffrn_radiation_monochromator graphite
_diffrn_radiation_source 'fine-focus sealed tube'
_diffrn_radiation_type MoK\a
_diffrn_radiation_wavelength 0.71073
_diffrn_reflns_av_R_equivalents 0.0506
_diffrn_reflns_av_sigmaI/netI 0.0268
_diffrn_reflns_limit_h_max 12
_diffrn_reflns_limit_h_min -12
_diffrn_reflns_limit_k_max 10
_diffrn_reflns_limit_k_min -10
_diffrn_reflns_limit_l_max 13
_diffrn_reflns_limit_l_min -13
_diffrn_reflns_number 10075
_diffrn_reflns_theta_full 25.00
_diffrn_reflns_theta_max 25.00
_diffrn_reflns_theta_min 2.86
_exptl_absorpt_coefficient_mu 2.306
_exptl_absorpt_correction_T_max 0.7457
_exptl_absorpt_correction_T_min 0.5695
_exptl_absorpt_correction_type multi-scan
_exptl_absorpt_process_details 'SADABS; Bruker, 2010'
_exptl_crystal_colour colorless
_exptl_crystal_density_diffrn 2.434
_exptl_crystal_density_method 'not measured'
_exptl_crystal_description irregular
_exptl_crystal_F_000 768
_exptl_crystal_size_max .4326
_exptl_crystal_size_mid .3564
_exptl_crystal_size_min .2873
_refine_diff_density_max 0.776
_refine_diff_density_min -2.180
_refine_diff_density_rms 0.097
_refine_ls_extinction_method none
_refine_ls_goodness_of_fit_ref 1.067
_refine_ls_hydrogen_treatment mixed
_refine_ls_matrix_type full
_refine_ls_number_parameters 173
_refine_ls_number_reflns 1877
_refine_ls_number_restraints 6
_refine_ls_restrained_S_all 1.075
_refine_ls_R_factor_all 0.0249
_refine_ls_R_factor_gt 0.0229
_refine_ls_shift/su_max 0.001
_refine_ls_shift/su_mean 0.000
_refine_ls_structure_factor_coef Fsqd
_refine_ls_weighting_details 'calc w=1/[\s^2^(Fo^2^)+(0.0196P)^2^+2.5030P] where P=(Fo^2^+2Fc^2^)/3'
_refine_ls_weighting_scheme calc
_refine_ls_wR_factor_gt 0.0553
_refine_ls_wR_factor_ref 0.0566
_reflns_number_gt 1725
_reflns_number_total 1877
_reflns_threshold_expression >2sigma(I)
_cod_data_source_file completed_indium.cif
_cod_data_source_block shelxl
_cod_depositor_comments
;
The following automatic conversions were performed:

'_exptl_absorpt_correction_type' value 'Multi-Scan' changed to
'multi-scan' according to the built-in table from CIF Core dictionary
named 'cif_core.dic' version 2.4.1 from 2010-06-29.

Automatic conversion script
Id: cif_fix_values 1673 2011-04-08 12:14:43Z adriana 
;
_cod_original_sg_symbol_H-M 'P 21/c'
_cod_database_code 3500000

loop_
_symmetry_equiv_pos_as_xyz
'x, y, z'
'-x, y+1/2, -z+1/2'
'-x, -y, -z'
'x, -y-1/2, z-1/2'

loop_
_atom_site_label
_atom_site_type_symbol
_atom_site_fract_x
_atom_site_fract_y
_atom_site_fract_z
_atom_site_U_iso_or_equiv
_atom_site_adp_type
_atom_site_occupancy
_atom_site_symmetry_multiplicity
_atom_site_calc_flag
_atom_site_refinement_flags
_atom_site_disorder_assembly
_atom_site_disorder_group
In1 In 0.749397(18) 0.06058(2) 0.241605(16) 0.00916(10) Uani 1 1 d U . .
O5 O 0.5437(2) 0.0277(2) 0.22249(19) 0.0146(5) Uani 1 1 d . . .
H9 H 0.5025 0.0727 0.1669 0.028(11) Uiso 1 1 d R . .
H10 H 0.5063 0.0525 0.2913 0.062(17) Uiso 1 1 d R . .
O2 O 0.9538(2) 0.0477(2) 0.26080(19) 0.0139(5) Uani 1 1 d . . .
H3 H 0.9994 0.0719 0.3260 0.041(13) Uiso 1 1 d R . .
H4 H 0.9979 0.0771 0.1990 0.048(14) Uiso 1 1 d R . .
O4 O 0.7498(2) 0.0434(3) 0.0524(2) 0.0170(5) Uani 1 1 d . . .
H7 H 0.708(4) -0.022(5) 0.015(4) 0.034(12) Uiso 1 1 d . . .
H8 H 0.800(5) 0.081(5) 0.015(4) 0.041(14) Uiso 1 1 d . . .
O6 O 0.82163(19) 0.3090(2) 0.15661(17) 0.00916(10) Uani 1 1 d U . .
N1 N 0.7600(2) 0.3654(3) 0.2397(2) 0.0122(5) Uani 1 1 d U . .
O7 O 0.7022(2) 0.2769(2) 0.31083(19) 0.0167(4) Uani 1 1 d U . .
O11 O 0.4425(2) 0.8259(2) 0.44530(18) 0.0158(5) Uani 1 1 d . . .
O8 O 0.75204(19) 0.4961(3) 0.25595(19) 0.0196(5) Uani 1 1 d U . .
O14 O 0.0928(2) 0.3106(2) 0.58764(18) 0.0155(5) Uani 1 1 d . . .
O12 O 0.0799(2) 0.1342(2) 0.45909(18) 0.0159(5) Uani 1 1 d . . .
N3 N 0.0399(2) 0.2556(3) 0.4965(2) 0.0125(5) Uani 1 1 d . . .
O13 O -0.0482(2) 0.3192(2) 0.44157(18) 0.0171(5) Uani 1 1 d . . .
O1 O 0.7283(2) 0.0078(2) 0.42722(18) 0.0152(5) Uani 1 1 d D . .
H1 H 0.7919 -0.0283 0.4737 0.040(13) Uiso 1 1 d RD . .
H2 H 0.6834 0.0577 0.4721 0.033(12) Uiso 1 1 d RD . .
O9 O 0.5767(2) 0.8190(2) 0.59609(18) 0.0145(5) Uani 1 1 d . . .
O3 O 0.7640(2) -0.1768(2) 0.22762(19) 0.0161(5) Uani 1 1 d . . .
H6 H 0.8019 -0.2257 0.2918 0.026(10) Uiso 1 1 d R . .
H5 H 0.7039 -0.2295 0.1830 0.036(12) Uiso 1 1 d R . .
O10 O 0.5911(2) 0.6602(2) 0.45368(19) 0.0172(5) Uani 1 1 d . . .
N2 N 0.5354(2) 0.7690(3) 0.4988(2) 0.0119(5) Uani 1 1 d . . .

loop_
_atom_site_aniso_label
_atom_site_aniso_U_11
_atom_site_aniso_U_22
_atom_site_aniso_U_33
_atom_site_aniso_U_23
_atom_site_aniso_U_13
_atom_site_aniso_U_12
In1 0.01002(14) 0.00910(14) 0.00836(13) -0.00071(7) -0.00016(8) 0.00057(8)
O5 0.0121(11) 0.0191(12) 0.0126(11) 0.0035(9) -0.0013(9) 0.0011(9)
O2 0.0110(11) 0.0175(12) 0.0130(11) -0.0007(9) -0.0010(9) -0.0004(8)
O4 0.0212(13) 0.0193(13) 0.0106(11) -0.0017(10) 0.0024(10) -0.0080(10)
O6 0.01002(14) 0.00910(14) 0.00836(13) -0.00071(7) -0.00016(8) 0.00057(8)
N1 0.0136(13) 0.0097(10) 0.0133(12) -0.0015(8) -0.0012(9) 0.0023(9)
O7 0.0214(12) 0.0079(9) 0.0207(11) 0.0024(7) -0.0014(9) -0.0015(8)
O11 0.0155(11) 0.0169(12) 0.0149(11) -0.0006(9) -0.0031(9) 0.0059(9)
O8 0.0177(12) 0.0084(9) 0.0328(14) -0.0007(9) 0.0010(11) 0.0005(8)
O14 0.0163(11) 0.0175(12) 0.0127(11) -0.0036(9) -0.0026(9) 0.0010(9)
O12 0.0182(11) 0.0130(11) 0.0163(11) -0.0033(9) -0.0024(9) 0.0052(9)
N3 0.0117(13) 0.0148(13) 0.0109(12) 0.0021(10) 0.0021(10) -0.0002(11)
O13 0.0170(11) 0.0213(12) 0.0129(11) 0.0020(9) -0.0021(9) 0.0090(10)
O1 0.0188(12) 0.0166(11) 0.0102(10) 0.0007(9) 0.0004(9) 0.0057(9)
O9 0.0189(11) 0.0143(11) 0.0102(10) -0.0019(8) -0.0025(9) 0.0008(9)
O3 0.0204(12) 0.0111(11) 0.0167(11) -0.0009(9) -0.0043(9) 0.0004(9)
O10 0.0187(11) 0.0157(12) 0.0171(11) -0.0063(9) -0.0030(9) 0.0076(9)
N2 0.0110(13) 0.0133(14) 0.0115(12) 0.0017(10) 0.0003(10) -0.0007(10)

loop_
_atom_type_symbol
_atom_type_description
_atom_type_scat_dispersion_real
_atom_type_scat_dispersion_imag
_atom_type_scat_source
N N 0.0061 0.0033 'International Tables Vol C Tables 4.2.6.8 and 6.1.1.4'
H H 0.0000 0.0000 'International Tables Vol C Tables 4.2.6.8 and 6.1.1.4'
O O 0.0106 0.0060 'International Tables Vol C Tables 4.2.6.8 and 6.1.1.4'
In In -0.7276 1.3100 'International Tables Vol C Tables 4.2.6.8 and 6.1.1.4'

loop_
_geom_angle_atom_site_label_1
_geom_angle_atom_site_label_2
_geom_angle_atom_site_label_3
_geom_angle
_geom_angle_site_symmetry_1
_geom_angle_site_symmetry_3
_geom_angle_publ_flag
O2 In1 O4 94.41(9) . . ?
O2 In1 O5 168.75(9) . . ?
O4 In1 O5 84.85(9) . . ?
O2 In1 O1 90.43(8) . . ?
O4 In1 O1 161.84(10) . . ?
O5 In1 O1 87.00(8) . . ?
O2 In1 O3 83.21(8) . . ?
O4 In1 O3 81.57(9) . . ?
O5 In1 O3 85.57(8) . . ?
O1 In1 O3 81.64(8) . . ?
O2 In1 O7 104.02(8) . . ?
O4 In1 O7 115.21(9) . . ?
O5 In1 O7 86.36(8) . . ?
O1 In1 O7 80.35(8) . . ?
O3 In1 O7 160.61(8) . . ?
O2 In1 O6 78.06(7) . . ?
O4 In1 O6 71.99(8) . . ?
O5 In1 O6 112.19(7) . . ?
O1 In1 O6 126.16(7) . . ?
O3 In1 O6 146.02(7) . . ?
O7 In1 O6 53.17(7) . . ?
N1 O6 In1 86.23(16) . . ?
O8 N1 O6 123.8(3) . . ?
O8 N1 O7 119.5(2) . . ?
O6 N1 O7 116.7(2) . . ?
N1 O7 In1 103.89(17) . . ?
O13 N3 O14 121.5(3) . . ?
O13 N3 O12 119.5(2) . . ?
O14 N3 O12 119.0(2) . . ?
O11 N2 O9 121.2(2) . . ?
O11 N2 O10 119.5(2) . . ?
O9 N2 O10 119.3(2) . . ?

loop_
_geom_bond_atom_site_label_1
_geom_bond_atom_site_label_2
_geom_bond_distance
_geom_bond_site_symmetry_2
_geom_bond_publ_flag
In1 O2 2.124(2) . ?
In1 O4 2.134(2) . ?
In1 O5 2.154(2) . ?
In1 O1 2.158(2) . ?
In1 O3 2.190(2) . ?
In1 O7 2.191(2) . ?
In1 O6 2.588(2) . ?
O6 N1 1.252(3) . ?
N1 O8 1.217(4) . ?
N1 O7 1.294(3) . ?
O11 N2 1.240(3) . ?
O14 N3 1.258(3) . ?
O12 N3 1.264(3) . ?
N3 O13 1.237(3) . ?
O9 N2 1.254(3) . ?
O10 N2 1.263(3) . ?

loop_
_geom_hbond_atom_site_label_D
_geom_hbond_atom_site_label_H
_geom_hbond_atom_site_label_A
_geom_hbond_distance_DH
_geom_hbond_distance_HA
_geom_hbond_distance_DA
_geom_hbond_angle_DHA
_geom_hbond_site_symmetry_A
O5 H9 O10 0.86 1.84 2.692(3) 176.9 2_645
O5 H10 O9 0.90 1.94 2.791(3) 156.4 3_666
O2 H3 O12 0.89 1.79 2.682(3) 174.5 1_655
O2 H4 O14 0.88 1.91 2.766(3) 164.6 4_665
O4 H7 O10 0.85(5) 1.88(5) 2.711(3) 169(4) 4_565
O4 H8 O13 0.76(5) 2.01(5) 2.758(3) 171(5) 4_665
O1 H1 O12 0.90 1.80 2.678(3) 166.4 3_656
O1 H2 O11 0.83 1.93 2.756(3) 170.2 3_666
O3 H6 O14 0.93 1.89 2.811(3) 169.6 3_656
O3 H5 O9 0.93 1.82 2.745(3) 175.0 4_565
